data_8101910
loop_
_publ_author_name
'Bekaert, A.'
'Lemoine, P.'
'Brion, J. D.'
'Viossat, B.'

_publ_section_title
;
Crystal structure of bis(acetato-O,O')bis(\m-acetato-O,O')bis
(k^3^N-antipyrine-O]tetraoxodiuranium, U~2~O~4~(CH~3~COO)~4~[C~6~H~5~N~2~C~3~
(CH~3~)~2~HO]~2~
;
_journal_issue 1
_journal_name_full 'Zeitschrift f\"ur Kristallographie - New Crystal Structures'
_journal_page_first 45
_journal_page_last 46
_journal_volume 221
_journal_year 2006
_chemical_formula_structural U2(O)4(CH3COO)4[C6H5N2C3(CH3)2HO]2
_chemical_formula_sum 'C30 H36 N4 O14 U2'
_chemical_formula_weight 1152.68
_chemical_name_systematic
;
bis[acetato-O,O']bis(\m-acetato-O,O')bis(\kN^3^-antipyrine-O]dioxouranium
;
_space_group_IT_number 2
_symmetry_cell_setting triclinic
_symmetry_space_group_name_Hall '-P 1'
_symmetry_space_group_name_H-M 'P -1'
_atom_sites_solution_hydrogens geom
_atom_sites_solution_primary direct
_atom_sites_solution_secondary difmap
_cell_angle_alpha 112.94(5)
_cell_angle_beta 92.84(7)
_cell_angle_gamma 110.61(8)
_cell_formula_units_Z 1
_cell_length_a 8.989(9)
_cell_length_b 9.709(3)
_cell_length_c 12.220(10)
_cell_measurement_reflns_used 25
_cell_measurement_temperature 293(2)
_cell_measurement_theta_max 12.25
_cell_measurement_theta_min 7.87
_cell_volume 897.5(14)
_computing_cell_refinement 'CAD4 Express (Enraf Nonius, 1994) [7] '
_computing_data_collection 'CAD4 Express (Enraf Nonius, 1994) [7] '
_computing_data_reduction 'XCAD4 (Harms & Wocadlo, 1995) [8] '
_computing_molecular_graphics 'CAMERON [11]'
_computing_publication_material 'WinGX - Version 1.63.02 [12]'
_computing_structure_refinement 'SHELXL-97 (Sheldrick, 1997) [10] '
_computing_structure_solution 'SIR92 [9]'
_diffrn_ambient_temperature 293(2)
_diffrn_measured_fraction_theta_full 0.996
_diffrn_measured_fraction_theta_max 0.996
_diffrn_measurement_device_type 'Enraf-Nonius CAD4'
_diffrn_measurement_method omega/2theta
_diffrn_radiation_monochromator graphite
_diffrn_radiation_source 'fine-focus sealed tube'
_diffrn_radiation_type MoK\a
_diffrn_radiation_wavelength 0.71073
_diffrn_reflns_av_R_equivalents 0.0000
_diffrn_reflns_av_sigmaI/netI 0.0525
_diffrn_reflns_limit_h_max 10
_diffrn_reflns_limit_h_min -10
_diffrn_reflns_limit_k_max 10
_diffrn_reflns_limit_k_min -11
_diffrn_reflns_limit_l_max 14
_diffrn_reflns_limit_l_min 0
_diffrn_reflns_number 3158
_diffrn_reflns_theta_full 24.96
_diffrn_reflns_theta_max 24.96
_diffrn_reflns_theta_min 2.37
_diffrn_standards_decay_% 1
_diffrn_standards_interval_time 1
_diffrn_standards_number 3
_exptl_absorpt_coefficient_mu 9.081
_exptl_absorpt_correction_T_max 0.1625
_exptl_absorpt_correction_T_min 0.0370
_exptl_absorpt_correction_type refdelf
_exptl_absorpt_process_details 'DIFABS - Walker, N. & Stuart, D. (1983) Acta Cryst. A39, 158-166.'
_exptl_crystal_colour yellow
_exptl_crystal_density_diffrn 2.133
_exptl_crystal_density_meas 2.12(2)
_exptl_crystal_density_method flotation
_exptl_crystal_description parallelepipedic
_exptl_crystal_F_000 540
_exptl_crystal_size_max 0.35
_exptl_crystal_size_mid 0.25
_exptl_crystal_size_min 0.20
_refine_diff_density_max 1.725
_refine_diff_density_min -2.613
_refine_diff_density_rms 0.245
_refine_ls_extinction_coef none
_refine_ls_extinction_method none
_refine_ls_goodness_of_fit_ref 1.045
_refine_ls_hydrogen_treatment constr
_refine_ls_matrix_type full
_refine_ls_number_parameters 226
_refine_ls_number_reflns 3158
_refine_ls_number_restraints 0
_refine_ls_restrained_S_all 1.045
_refine_ls_R_factor_all 0.0494
_refine_ls_R_factor_gt 0.0429
_refine_ls_shift/su_max 0.000
_refine_ls_shift/su_mean 0.000
_refine_ls_structure_factor_coef Fsqd
_refine_ls_weighting_details 'calc w=1/[\s^2^(Fo^2^)+(0.0940P)^2^+0.0000P] where P=(Fo^2^+2Fc^2^)/3'
_refine_ls_weighting_scheme calc
_refine_ls_wR_factor_gt 0.1176
_refine_ls_wR_factor_ref 0.1202
_reflns_number_gt 2816
_reflns_number_total 3158
_reflns_threshold_expression >2sigma(I)
_cod_data_source_file 1267-1703.cff
_cod_data_source_block bv93
_cod_original_cell_volume 897.5(12)
_cod_original_sg_symbol_H-M P-1
_cod_database_code 8101910

loop_
_symmetry_equiv_pos_as_xyz
'x, y, z'
'-x, -y, -z'

loop_
_atom_site_label
_atom_site_type_symbol
_atom_site_fract_x
_atom_site_fract_y
_atom_site_fract_z
_atom_site_U_iso_or_equiv
_atom_site_adp_type
_atom_site_occupancy
_atom_site_symmetry_multiplicity
_atom_site_Wyckoff_symbol
_atom_site_calc_flag
_atom_site_refinement_flags
_atom_site_disorder_assembly
_atom_site_disorder_group
U1 U 0.54691(3) -0.07508(3) 0.25979(2) 0.03998(15) Uani 1 2 i d . . .
O1 O 0.4917(12) 0.0713(9) 0.2380(7) 0.067(2) Uani 1 2 i d . . .
O2 O 0.5975(12) -0.2230(10) 0.2782(8) 0.069(2) Uani 1 2 i d . . .
O3 O 0.5462(9) -0.2033(10) 0.0438(6) 0.067(2) Uani 1 2 i d . . .
O4 O 0.3172(9) -0.2954(9) 0.0940(6) 0.0601(16) Uani 1 2 i d . . .
C5 C 0.3983(13) -0.2956(12) 0.0135(9) 0.052(2) Uani 1 2 i d . . .
C6 C 0.3139(16) -0.4077(15) -0.1183(9) 0.072(3) Uani 1 2 i d . . .
H6A H 0.3909 -0.3951 -0.1690 0.107 Uiso 1 2 i calc R . .
H6B H 0.2277 -0.3803 -0.1401 0.107 Uiso 1 2 i calc R . .
H6C H 0.2694 -0.5190 -0.1294 0.107 Uiso 1 2 i calc R . .
O7 O 0.6554(9) 0.1054(9) 0.4654(6) 0.0574(17) Uani 1 2 i d . . .
O8 O 0.6805(9) 0.1411(11) 0.6536(6) 0.078(3) Uani 1 2 i d . . .
C9 C 0.7367(12) 0.1356(11) 0.5634(8) 0.052(2) Uani 1 2 i d . . .
C10 C 0.9158(14) 0.1670(19) 0.5741(13) 0.081(4) Uani 1 2 i d . . .
H10A H 0.9620 0.1893 0.6548 0.122 Uiso 1 2 i calc R . .
H10B H 0.9718 0.2593 0.5581 0.122 Uiso 1 2 i calc R . .
H10C H 0.9270 0.0723 0.5160 0.122 Uiso 1 2 i calc R . .
C11 C 0.9782(11) 0.1981(11) 0.0371(8) 0.0490(19) Uani 1 2 i d . . .
N12 N 1.0936(9) 0.2784(10) 0.1346(6) 0.0483(16) Uani 1 2 i d . . .
N13 N 1.0387(9) 0.2301(10) 0.2211(7) 0.0494(16) Uani 1 2 i d . . .
O14 O 0.8081(8) 0.0618(10) 0.2449(6) 0.0631(18) Uani 1 2 i d . . .
C14 C 0.8840(11) 0.1221(11) 0.1794(8) 0.0488(19) Uani 1 2 i d . . .
C15 C 0.8427(12) 0.0979(12) 0.0581(9) 0.053(2) Uani 1 2 i d . . .
H15 H 0.7434 0.0280 0.0034 0.064 Uiso 1 2 i calc R . .
C16 C 0.9980(15) 0.2223(14) -0.0777(8) 0.062(2) Uani 1 2 i d . . .
H16A H 0.8989 0.1530 -0.1386 0.092 Uiso 1 2 i calc R . .
H16B H 1.0854 0.1947 -0.1076 0.092 Uiso 1 2 i calc R . .
H16C H 1.0224 0.3344 -0.0596 0.092 Uiso 1 2 i calc R . .
C17 C 1.2605(14) 0.3913(19) 0.1549(12) 0.083(4) Uani 1 2 i d . . .
H17A H 1.3156 0.4291 0.2370 0.124 Uiso 1 2 i calc R . .
H17B H 1.2611 0.4827 0.1418 0.124 Uiso 1 2 i calc R . .
H17C H 1.3152 0.3366 0.0993 0.124 Uiso 1 2 i calc R . .
C18 C 1.1411(10) 0.3003(11) 0.3436(7) 0.0433(17) Uani 1 2 i d . . .
C19 C 1.2253(12) 0.2142(11) 0.3634(9) 0.053(2) Uani 1 2 i d . . .
H19 H 1.2163 0.1152 0.3026 0.064 Uiso 1 2 i calc R . .
C20 C 1.3243(14) 0.2828(15) 0.4785(10) 0.064(3) Uani 1 2 i d . . .
H20 H 1.3802 0.2266 0.4955 0.076 Uiso 1 2 i calc R . .
C21 C 1.3409(14) 0.4253(15) 0.5639(9) 0.064(3) Uani 1 2 i d . . .
H21 H 1.4100 0.4690 0.6391 0.077 Uiso 1 2 i calc R . .
C22 C 1.2580(16) 0.5093(14) 0.5434(11) 0.081(4) Uani 1 2 i d . . .
H22 H 1.2689 0.6084 0.6051 0.097 Uiso 1 2 i calc R . .
C23 C 1.1545(13) 0.4458(12) 0.4278(9) 0.058(2) Uani 1 2 i d . . .
H23 H 1.0988 0.5026 0.4113 0.069 Uiso 1 2 i calc R . .

loop_
_atom_site_aniso_label
_atom_site_aniso_U_11
_atom_site_aniso_U_22
_atom_site_aniso_U_33
_atom_site_aniso_U_23
_atom_site_aniso_U_13
_atom_site_aniso_U_12
U1 0.0392(2) 0.0410(2) 0.0394(2) 0.01766(14) 0.00914(14) 0.01557(15)
O1 0.087(5) 0.054(4) 0.062(4) 0.018(3) 0.016(4) 0.040(4)
O2 0.091(6) 0.051(4) 0.072(5) 0.032(4) 0.008(4) 0.033(4)
O3 0.050(4) 0.070(5) 0.047(3) 0.009(3) 0.015(3) 0.002(4)
O4 0.058(4) 0.060(4) 0.047(3) 0.017(3) 0.014(3) 0.012(3)
C5 0.054(6) 0.049(5) 0.051(5) 0.020(4) 0.016(4) 0.019(5)
C6 0.084(8) 0.071(7) 0.048(5) 0.013(5) 0.013(5) 0.033(7)
O7 0.051(4) 0.057(4) 0.041(3) 0.012(3) 0.001(3) 0.008(3)
O8 0.044(4) 0.099(6) 0.047(4) 0.020(4) 0.015(3) -0.007(4)
C9 0.052(5) 0.045(5) 0.047(5) 0.013(4) 0.013(4) 0.014(4)
C10 0.061(7) 0.119(11) 0.105(9) 0.077(9) 0.034(7) 0.047(8)
C11 0.043(5) 0.050(5) 0.058(5) 0.027(4) 0.015(4) 0.020(4)
N12 0.041(4) 0.060(4) 0.049(4) 0.032(3) 0.012(3) 0.017(4)
N13 0.040(4) 0.058(4) 0.048(4) 0.026(3) 0.005(3) 0.014(3)
O14 0.042(3) 0.080(5) 0.052(4) 0.033(3) 0.008(3) 0.002(3)
C14 0.042(5) 0.051(5) 0.054(5) 0.022(4) 0.006(4) 0.021(4)
C15 0.045(5) 0.054(5) 0.057(5) 0.025(4) 0.007(4) 0.015(4)
C16 0.076(7) 0.071(6) 0.045(5) 0.029(4) 0.012(5) 0.033(6)
C17 0.052(6) 0.112(10) 0.081(8) 0.057(7) 0.012(6) 0.013(7)
C18 0.033(4) 0.054(5) 0.042(4) 0.021(3) 0.010(3) 0.016(4)
C19 0.053(5) 0.048(5) 0.062(5) 0.022(4) 0.014(4) 0.027(4)
C20 0.066(7) 0.079(7) 0.064(6) 0.037(5) 0.014(5) 0.042(6)
C21 0.061(6) 0.081(7) 0.040(4) 0.023(5) 0.000(4) 0.023(6)
C22 0.078(8) 0.047(6) 0.074(7) -0.004(5) 0.014(6) 0.012(6)
C23 0.065(6) 0.052(5) 0.060(5) 0.022(4) 0.010(5) 0.031(5)

loop_
_atom_type_symbol
_atom_type_description
_atom_type_scat_dispersion_real
_atom_type_scat_dispersion_imag
_atom_type_scat_source
C C 0.0033 0.0016 'International Tables Vol C Tables 4.2.6.8 and 6.1.1.4'
U U -9.6767 9.6646 'International Tables Vol C Tables 4.2.6.8 and 6.1.1.4'
N N 0.0061 0.0033 'International Tables Vol C Tables 4.2.6.8 and 6.1.1.4'
O O 0.0106 0.0060 'International Tables Vol C Tables 4.2.6.8 and 6.1.1.4'
H H 0.0000 0.0000 'International Tables Vol C Tables 4.2.6.8 and 6.1.1.4'

loop_
_geom_angle_atom_site_label_1
_geom_angle_atom_site_label_2
_geom_angle_atom_site_label_3
_geom_angle
_geom_angle_site_symmetry_1
_geom_angle_site_symmetry_3
_geom_angle_publ_flag
O2 U1 O1 178.6(3) . . ?
O2 U1 O14 92.1(4) . . ?
O1 U1 O14 88.7(4) . . ?
O2 U1 O8 90.8(4) . 2_656 ?
O1 U1 O8 88.9(4) . 2_656 ?
O14 U1 O8 159.5(3) . 2_656 ?
O2 U1 O7 91.5(3) . . ?
O1 U1 O7 89.7(3) . . ?
O14 U1 O7 81.5(3) . . ?
O8 U1 O7 78.1(3) 2_656 . ?
O2 U1 O3 88.9(4) . . ?
O1 U1 O3 90.1(3) . . ?
O14 U1 O3 75.3(3) . . ?
O8 U1 O3 125.0(3) 2_656 . ?
O7 U1 O3 156.8(3) . . ?
O2 U1 O4 88.7(3) . . ?
O1 U1 O4 89.9(3) . . ?
O14 U1 O4 127.7(2) . . ?
O8 U1 O4 72.7(3) 2_656 . ?
O7 U1 O4 150.8(3) . . ?
O3 U1 O4 52.4(2) . . ?
O2 U1 C5 89.5(3) . . ?
O1 U1 C5 89.2(3) . . ?
O14 U1 C5 101.4(3) . . ?
O8 U1 C5 98.9(3) 2_656 . ?
O7 U1 C5 176.8(2) . . ?
O3 U1 C5 26.1(3) . . ?
O4 U1 C5 26.3(3) . . ?
O2 U1 U1 82.9(3) . 2_656 ?
O1 U1 U1 97.8(3) . 2_656 ?
O14 U1 U1 115.10(19) . 2_656 ?
O8 U1 U1 45.25(19) 2_656 2_656 ?
O7 U1 U1 34.51(19) . 2_656 ?
O3 U1 U1 166.84(19) . 2_656 ?
O4 U1 U1 116.87(17) . 2_656 ?
C5 U1 U1 142.8(2) . 2_656 ?
C5 O3 U1 94.5(6) . . ?
C5 O4 U1 93.5(6) . . ?
O4 C5 O3 119.4(9) . . ?
O4 C5 C6 118.9(10) . . ?
O3 C5 C6 121.7(9) . . ?
O4 C5 U1 60.2(5) . . ?
O3 C5 U1 59.3(5) . . ?
C6 C5 U1 176.8(8) . . ?
C5 C6 H6A 109.5 . . ?
C5 C6 H6B 109.5 . . ?
H6A C6 H6B 109.5 . . ?
C5 C6 H6C 109.5 . . ?
H6A C6 H6C 109.5 . . ?
H6B C6 H6C 109.5 . . ?
C9 O7 U1 146.9(7) . . ?
C9 O8 U1 149.4(7) . 2_656 ?
O8 C9 O7 123.8(10) . . ?
O8 C9 C10 117.1(10) . . ?
O7 C9 C10 119.1(9) . . ?
C9 C10 H10A 109.5 . . ?
C9 C10 H10B 109.5 . . ?
H10A C10 H10B 109.5 . . ?
C9 C10 H10C 109.5 . . ?
H10A C10 H10C 109.5 . . ?
H10B C10 H10C 109.5 . . ?
N12 C11 C15 109.5(8) . . ?
N12 C11 C16 122.5(9) . . ?
C15 C11 C16 128.0(9) . . ?
C11 N12 N13 108.4(7) . . ?
C11 N12 C17 129.9(8) . . ?
N13 N12 C17 121.5(8) . . ?
C14 N13 N12 110.1(7) . . ?
C14 N13 C18 128.0(7) . . ?
N12 N13 C18 121.8(7) . . ?
C14 O14 U1 141.4(6) . . ?
O14 C14 N13 120.9(8) . . ?
O14 C14 C15 133.6(9) . . ?
N13 C14 C15 105.5(8) . . ?
C11 C15 C14 106.4(9) . . ?
C11 C15 H15 126.8 . . ?
C14 C15 H15 126.8 . . ?
C11 C16 H16A 109.5 . . ?
C11 C16 H16B 109.5 . . ?
H16A C16 H16B 109.5 . . ?
C11 C16 H16C 109.5 . . ?
H16A C16 H16C 109.5 . . ?
H16B C16 H16C 109.5 . . ?
N12 C17 H17A 109.5 . . ?
N12 C17 H17B 109.5 . . ?
H17A C17 H17B 109.5 . . ?
N12 C17 H17C 109.5 . . ?
H17A C17 H17C 109.5 . . ?
H17B C17 H17C 109.5 . . ?
C23 C18 C19 123.3(8) . . ?
C23 C18 N13 119.4(8) . . ?
C19 C18 N13 117.2(8) . . ?
C18 C19 C20 116.9(9) . . ?
C18 C19 H19 121.5 . . ?
C20 C19 H19 121.5 . . ?
C21 C20 C19 121.7(9) . . ?
C21 C20 H20 119.1 . . ?
C19 C20 H20 119.1 . . ?
C20 C21 C22 120.8(10) . . ?
C20 C21 H21 119.6 . . ?
C22 C21 H21 119.6 . . ?
C21 C22 C23 120.2(9) . . ?
C21 C22 H22 119.9 . . ?
C23 C22 H22 119.9 . . ?
C18 C23 C22 116.9(9) . . ?
C18 C23 H23 121.5 . . ?
C22 C23 H23 121.5 . . ?

loop_
_geom_bond_atom_site_label_1
_geom_bond_atom_site_label_2
_geom_bond_distance
_geom_bond_site_symmetry_2
_geom_bond_publ_flag
U1 O2 1.738(7) . ?
U1 O1 1.765(8) . ?
U1 O14 2.312(7) . ?
U1 O8 2.352(7) 2_656 ?
U1 O7 2.336(7) . ?
U1 O3 2.439(7) . ?
U1 O4 2.458(8) . ?
U1 C5 2.827(10) . ?
U1 U1 5.656(5) 2_656 ?
O3 C5 1.249(13) . ?
O4 C5 1.253(12) . ?
C5 C6 1.512(14) . ?
C6 H6A 0.9600 . ?
C6 H6B 0.9600 . ?
C6 H6C 0.9600 . ?
O7 C9 1.242(11) . ?
O8 C9 1.225(11) . ?
O8 U1 2.352(7) 2_656 ?
C9 C10 1.519(14) . ?
C10 H10A 0.9600 . ?
C10 H10B 0.9600 . ?
C10 H10C 0.9600 . ?
C11 N12 1.300(12) . ?
C11 C15 1.373(13) . ?
C11 C16 1.520(13) . ?
N12 N13 1.362(10) . ?
N12 C17 1.452(14) . ?
N13 C14 1.334(12) . ?
N13 C18 1.476(11) . ?
O14 C14 1.261(12) . ?
C14 C15 1.415(13) . ?
C15 H15 0.9300 . ?
C16 H16A 0.9600 . ?
C16 H16B 0.9600 . ?
C16 H16C 0.9600 . ?
C17 H17A 0.9600 . ?
C17 H17B 0.9600 . ?
C17 H17C 0.9600 . ?
C18 C23 1.343(13) . ?
C18 C19 1.384(12) . ?
C19 C20 1.394(14) . ?
C19 H19 0.9300 . ?
C20 C21 1.320(16) . ?
C20 H20 0.9300 . ?
C21 C22 1.360(17) . ?
C21 H21 0.9300 . ?
C22 C23 1.424(16) . ?
C22 H22 0.9300 . ?
C23 H23 0.9300 . ?

loop_
_geom_torsion_atom_site_label_1
_geom_torsion_atom_site_label_2
_geom_torsion_atom_site_label_3
_geom_torsion_atom_site_label_4
_geom_torsion
_geom_torsion_site_symmetry_1
_geom_torsion_site_symmetry_2
_geom_torsion_site_symmetry_3
_geom_torsion_site_symmetry_4
_geom_torsion_publ_flag
U1 O7 C9 O8 -114.3(13) . . . . ?
U1 O7 C9 C10 65.3(16) . . . . ?
